data_4118059
loop_
_publ_author_name
'Robert E. Jilek'
'Liam P. Spencer'
'Richard A. Lewis'
'Brian L. Scott'
'Trevor W. Hayton'
'James M. Boncella'

_publ_section_title
;
 A Direct Route to Bis(imido)uranium(V) Halides via Metathesis of Uranium
 Tetrachloride
;
_journal_name_full 'Journal of the American Chemical Society'
_journal_page_first 9876
_journal_page_last 9878
_journal_paper_doi 10.1021/ja2108432
_journal_volume 134
_journal_year 2012
_chemical_formula_sum 'C92 H95 Cl N2 O3 P3 U'
_chemical_formula_weight 1643.09
_chemical_name_systematic
; 
 ? 
;
_space_group_IT_number 14
_symmetry_cell_setting monoclinic
_symmetry_space_group_name_Hall '-P 2yn'
_symmetry_space_group_name_H-M 'P 1 21/n 1'
_atom_sites_solution_hydrogens geom
_atom_sites_solution_primary direct
_atom_sites_solution_secondary difmap
_audit_creation_method SHELXL-97
_cell_angle_alpha 90.00
_cell_angle_beta 102.030(4)
_cell_angle_gamma 90.00
_cell_formula_units_Z 4
_cell_length_a 14.038(4)
_cell_length_b 39.250(11)
_cell_length_c 14.581(4)
_cell_measurement_temperature 140(1)
_cell_volume 7858(4)
_computing_cell_refinement 'SAINT+, v. 7.66a (Bruker AXS, 2009)'
_computing_data_collection 'APEX II, v. 7.0 (Bruker AXS, 2009)'
_computing_data_reduction 'SAINT+, v. 7.66a (Bruker AXS, 2009)'
_computing_molecular_graphics 'SHELXTL, v. 6.14, (Bruker AXS, 2000)'
_computing_publication_material 'SHELXTL, v. 6.14, (Bruker AXS, 2000)'
_computing_structure_refinement 'SHELXL-97 (Sheldrick, 1997)'
_computing_structure_solution 'SHELXS-97 (Sheldrick, 1990)'
_diffrn_ambient_temperature 140(1)
_diffrn_measured_fraction_theta_full 0.999
_diffrn_measured_fraction_theta_max 0.996
_diffrn_measurement_device_type 'Bruker D8 with APEXII CCD'
_diffrn_measurement_method '\w scans'
_diffrn_radiation_monochromator graphite
_diffrn_radiation_source 'fine-focus sealed tube'
_diffrn_radiation_type MoK\a
_diffrn_radiation_wavelength 0.71073
_diffrn_reflns_av_R_equivalents 0.1258
_diffrn_reflns_av_sigmaI/netI 0.1014
_diffrn_reflns_limit_h_max 16
_diffrn_reflns_limit_h_min -16
_diffrn_reflns_limit_k_max 47
_diffrn_reflns_limit_k_min -47
_diffrn_reflns_limit_l_max 17
_diffrn_reflns_limit_l_min -17
_diffrn_reflns_number 75491
_diffrn_reflns_theta_full 25.00
_diffrn_reflns_theta_max 25.33
_diffrn_reflns_theta_min 1.81
_diffrn_standards_decay_% 0
_diffrn_standards_interval_count 0
_diffrn_standards_interval_time 0
_diffrn_standards_number 0
_exptl_absorpt_coefficient_mu 2.213
_exptl_absorpt_correction_T_max 0.8787
_exptl_absorpt_correction_T_min 0.5566
_exptl_absorpt_correction_type multi-scan
_exptl_absorpt_process_details 'SADABS v. 1 (Sheldrick, 2008)'
_exptl_crystal_colour red
_exptl_crystal_density_diffrn 1.389
_exptl_crystal_description needle
_exptl_crystal_F_000 3356
_exptl_crystal_size_max 0.30
_exptl_crystal_size_mid 0.10
_exptl_crystal_size_min 0.06
_platon_squeeze_details
;
two toluene solvent molecules per complex
;
_refine_diff_density_max 1.814
_refine_diff_density_min -1.158
_refine_diff_density_rms 0.135
_refine_ls_extinction_method none
_refine_ls_goodness_of_fit_ref 0.971
_refine_ls_hydrogen_treatment constr
_refine_ls_matrix_type full
_refine_ls_number_parameters 801
_refine_ls_number_reflns 14291
_refine_ls_number_restraints 0
_refine_ls_restrained_S_all 0.971
_refine_ls_R_factor_all 0.0862
_refine_ls_R_factor_gt 0.0542
_refine_ls_shift/su_max 0.001
_refine_ls_shift/su_mean 0.000
_refine_ls_structure_factor_coef Fsqd
_refine_ls_weighting_details 'calc w=1/[\s^2^(Fo^2^)+(0.0635P)^2^+0.0000P] where P=(Fo^2^+2Fc^2^)/3'
_refine_ls_weighting_scheme calc
_refine_ls_wR_factor_gt 0.1223
_refine_ls_wR_factor_ref 0.1360
_reflns_number_gt 9388
_reflns_number_total 14291
_reflns_threshold_expression >2sigma(I)
_cod_data_source_file ja2108432_si_002.cif
_cod_data_source_block apx1039s
_cod_original_cell_volume 7857(4)
_cod_original_sg_symbol_H-M 'P 21/n'
_cod_database_code 4118059

loop_
_symmetry_equiv_pos_as_xyz
'x, y, z'
'-x+1/2, y+1/2, -z+1/2'
'-x, -y, -z'
'x-1/2, -y-1/2, z-1/2'

loop_
_atom_site_label
_atom_site_type_symbol
_atom_site_fract_x
_atom_site_fract_y
_atom_site_fract_z
_atom_site_U_iso_or_equiv
_atom_site_adp_type
_atom_site_occupancy
_atom_site_symmetry_multiplicity
_atom_site_calc_flag
_atom_site_refinement_flags
U1 U 0.254269(18) 0.145000(6) 0.361148(17) 0.02421(9) Uani 1 1 d .
Cl1 Cl 0.08124(12) 0.14111(4) 0.21721(13) 0.0331(4) Uani 1 1 d .
P1 P 0.46539(13) 0.16342(5) 0.57670(13) 0.0281(4) Uani 1 1 d .
P2 P 0.35665(13) 0.15765(5) 0.13763(13) 0.0285(4) Uani 1 1 d .
P3 P 0.12019(12) 0.10782(5) 0.54769(13) 0.0274(4) Uani 1 1 d .
N1 N 0.2887(4) 0.09664(14) 0.3492(4) 0.0284(13) Uani 1 1 d .
N2 N 0.2271(4) 0.19365(14) 0.3764(4) 0.0266(13) Uani 1 1 d .
O1 O 0.3910(3) 0.15249(11) 0.4918(3) 0.0334(12) Uani 1 1 d .
O2 O 0.3378(3) 0.15732(11) 0.2347(3) 0.0284(11) Uani 1 1 d .
O3 O 0.1688(3) 0.12658(11) 0.4810(3) 0.0288(11) Uani 1 1 d .
C1 C 0.5863(5) 0.15904(16) 0.5558(5) 0.0279(16) Uani 1 1 d .
C2 C 0.6657(5) 0.15208(17) 0.6276(5) 0.0351(18) Uani 1 1 d .
H2 H 0.6569 0.1495 0.6887 0.042 Uiso 1 1 calc R
C3 C 0.7583(5) 0.1489(2) 0.6089(6) 0.045(2) Uani 1 1 d .
H3 H 0.8109 0.1444 0.6578 0.054 Uiso 1 1 calc R
C4 C 0.7735(6) 0.15220(18) 0.5204(6) 0.043(2) Uani 1 1 d .
H4 H 0.8357 0.1497 0.5085 0.051 Uiso 1 1 calc R
C5 C 0.6951(6) 0.15939(19) 0.4478(6) 0.048(2) Uani 1 1 d .
H5 H 0.7055 0.1620 0.3873 0.057 Uiso 1 1 calc R
C6 C 0.6005(5) 0.16272(18) 0.4638(5) 0.0384(19) Uani 1 1 d .
H6 H 0.5484 0.1673 0.4146 0.046 Uiso 1 1 calc R
C7 C 0.4497(5) 0.20629(18) 0.6110(4) 0.0308(17) Uani 1 1 d .
C8 C 0.3566(5) 0.22084(18) 0.5879(5) 0.0329(17) Uani 1 1 d .
H8 H 0.3042 0.2082 0.5556 0.039 Uiso 1 1 calc R
C9 C 0.3432(5) 0.2539(2) 0.6132(5) 0.044(2) Uani 1 1 d .
H9 H 0.2815 0.2636 0.5971 0.053 Uiso 1 1 calc R
C10 C 0.4194(6) 0.2731(2) 0.6618(5) 0.045(2) Uani 1 1 d .
H10 H 0.4086 0.2955 0.6777 0.053 Uiso 1 1 calc R
C11 C 0.5128(5) 0.25910(18) 0.6877(5) 0.0381(19) Uani 1 1 d .
H11 H 0.5644 0.2718 0.7215 0.046 Uiso 1 1 calc R
C12 C 0.5264(5) 0.22571(18) 0.6614(5) 0.0337(18) Uani 1 1 d .
H12 H 0.5881 0.2161 0.6778 0.040 Uiso 1 1 calc R
C13 C 0.4615(5) 0.13719(19) 0.6770(5) 0.0346(18) Uani 1 1 d .
C14 C 0.4501(5) 0.1024(2) 0.6638(5) 0.044(2) Uani 1 1 d .
H14 H 0.4389 0.0934 0.6036 0.052 Uiso 1 1 calc R
C15 C 0.4551(6) 0.0814(2) 0.7389(6) 0.057(2) Uani 1 1 d .
H15 H 0.4497 0.0579 0.7301 0.068 Uiso 1 1 calc R
C16 C 0.4685(7) 0.0951(3) 0.8296(7) 0.073(3) Uani 1 1 d .
H16 H 0.4679 0.0809 0.8804 0.088 Uiso 1 1 calc R
C17 C 0.4824(6) 0.1292(3) 0.8432(6) 0.062(3) Uani 1 1 d .
H17 H 0.4952 0.1381 0.9036 0.074 Uiso 1 1 calc R
C18 C 0.4775(6) 0.1505(2) 0.7670(5) 0.048(2) Uani 1 1 d .
H18 H 0.4849 0.1739 0.7761 0.057 Uiso 1 1 calc R
C19 C 0.4852(5) 0.16167(18) 0.1424(5) 0.0312(17) Uani 1 1 d .
C20 C 0.5342(5) 0.1892(2) 0.1881(5) 0.0400(19) Uani 1 1 d .
H20 H 0.4996 0.2058 0.2132 0.048 Uiso 1 1 calc R
C21 C 0.6333(6) 0.1928(2) 0.1974(6) 0.049(2) Uani 1 1 d .
H21 H 0.6645 0.2119 0.2274 0.058 Uiso 1 1 calc R
C22 C 0.6861(6) 0.1686(2) 0.1628(6) 0.045(2) Uani 1 1 d .
H22 H 0.7531 0.1710 0.1697 0.054 Uiso 1 1 calc R
C23 C 0.6384(6) 0.1402(2) 0.1171(6) 0.048(2) Uani 1 1 d .
H23 H 0.6738 0.1234 0.0939 0.058 Uiso 1 1 calc R
C24 C 0.5392(5) 0.1371(2) 0.1062(5) 0.0390(19) Uani 1 1 d .
H24 H 0.5077 0.1184 0.0744 0.047 Uiso 1 1 calc R
C25 C 0.3007(5) 0.19241(17) 0.0680(5) 0.0342(18) Uani 1 1 d .
C26 C 0.3420(5) 0.20876(19) 0.0035(5) 0.0384(19) Uani 1 1 d .
H26 H 0.4036 0.2021 -0.0036 0.046 Uiso 1 1 calc R
C27 C 0.2951(7) 0.2349(2) -0.0515(6) 0.059(3) Uani 1 1 d .
H27 H 0.3250 0.2455 -0.0950 0.070 Uiso 1 1 calc R
C28 C 0.2027(7) 0.2451(2) -0.0417(6) 0.059(3) Uani 1 1 d .
H28 H 0.1706 0.2627 -0.0783 0.070 Uiso 1 1 calc R
C29 C 0.1588(6) 0.2288(2) 0.0235(5) 0.049(2) Uani 1 1 d .
H29 H 0.0970 0.2354 0.0300 0.059 Uiso 1 1 calc R
C30 C 0.2066(6) 0.20259(19) 0.0790(5) 0.042(2) Uani 1 1 d .
H30 H 0.1772 0.1918 0.1227 0.051 Uiso 1 1 calc R
C31 C 0.3164(5) 0.11959(17) 0.0731(5) 0.0278(16) Uani 1 1 d .
C32 C 0.2954(6) 0.1194(2) -0.0243(5) 0.047(2) Uani 1 1 d .
H32 H 0.2952 0.1396 -0.0576 0.056 Uiso 1 1 calc R
C33 C 0.2748(6) 0.0888(2) -0.0714(5) 0.053(2) Uani 1 1 d .
H33 H 0.2640 0.0883 -0.1365 0.064 Uiso 1 1 calc R
C34 C 0.2701(6) 0.0593(2) -0.0234(5) 0.049(2) Uani 1 1 d .
H34 H 0.2539 0.0391 -0.0560 0.059 Uiso 1 1 calc R
C35 C 0.2890(6) 0.0594(2) 0.0720(5) 0.044(2) Uani 1 1 d .
H35 H 0.2865 0.0391 0.1046 0.053 Uiso 1 1 calc R
C36 C 0.3120(6) 0.08978(19) 0.1204(5) 0.042(2) Uani 1 1 d .
H36 H 0.3245 0.0898 0.1856 0.050 Uiso 1 1 calc R
C37 C 0.1866(5) 0.07032(17) 0.5953(5) 0.0294(16) Uani 1 1 d .
C38 C 0.1755(5) 0.05573(18) 0.6795(5) 0.0353(18) Uani 1 1 d .
H38 H 0.1354 0.0660 0.7148 0.042 Uiso 1 1 calc R
C39 C 0.2247(6) 0.02573(19) 0.7104(5) 0.043(2) Uani 1 1 d .
H39 H 0.2166 0.0155 0.7658 0.051 Uiso 1 1 calc R
C40 C 0.2855(6) 0.01137(19) 0.6583(5) 0.045(2) Uani 1 1 d .
H40 H 0.3192 -0.0085 0.6791 0.054 Uiso 1 1 calc R
C41 C 0.2970(5) 0.02627(19) 0.5751(5) 0.042(2) Uani 1 1 d .
H41 H 0.3381 0.0163 0.5403 0.051 Uiso 1 1 calc R
C42 C 0.2486(5) 0.05539(18) 0.5442(5) 0.0336(18) Uani 1 1 d .
H42 H 0.2571 0.0654 0.4885 0.040 Uiso 1 1 calc R
C43 C 0.1127(5) 0.13384(17) 0.6472(5) 0.0298(17) Uani 1 1 d .
C44 C 0.0341(5) 0.13433(18) 0.6903(5) 0.0353(18) Uani 1 1 d .
H44 H -0.0207 0.1214 0.6651 0.042 Uiso 1 1 calc R
C45 C 0.0345(6) 0.1530(2) 0.7684(5) 0.043(2) Uani 1 1 d .
H45 H -0.0189 0.1525 0.7969 0.052 Uiso 1 1 calc R
C46 C 0.1142(6) 0.1729(2) 0.8056(5) 0.046(2) Uani 1 1 d .
H46 H 0.1146 0.1861 0.8587 0.056 Uiso 1 1 calc R
C47 C 0.1939(6) 0.1731(2) 0.7629(5) 0.045(2) Uani 1 1 d .
H47 H 0.2474 0.1867 0.7872 0.054 Uiso 1 1 calc R
C48 C 0.1946(5) 0.15309(18) 0.6841(5) 0.0352(18) Uani 1 1 d .
H48 H 0.2488 0.1527 0.6568 0.042 Uiso 1 1 calc R
C49 C 0.0002(5) 0.09416(18) 0.4903(5) 0.0304(17) Uani 1 1 d .
C50 C -0.0384(5) 0.10677(19) 0.4021(5) 0.0382(19) Uani 1 1 d .
H50 H -0.0025 0.1219 0.3737 0.046 Uiso 1 1 calc R
C51 C -0.1309(5) 0.09682(19) 0.3557(6) 0.044(2) Uani 1 1 d .
H51 H -0.1571 0.1056 0.2965 0.053 Uiso 1 1 calc R
C52 C -0.1844(5) 0.0740(2) 0.3967(6) 0.050(2) Uani 1 1 d .
H52 H -0.2465 0.0675 0.3657 0.061 Uiso 1 1 calc R
C53 C -0.1448(5) 0.0610(2) 0.4840(6) 0.047(2) Uani 1 1 d .
H53 H -0.1808 0.0457 0.5120 0.056 Uiso 1 1 calc R
C54 C -0.0530(5) 0.07014(19) 0.5303(5) 0.0419(19) Uani 1 1 d .
H54 H -0.0261 0.0604 0.5881 0.050 Uiso 1 1 calc R
C55 C 0.3108(5) 0.06185(17) 0.3406(5) 0.0286(16) Uani 1 1 d .
C56 C 0.2350(5) 0.03763(18) 0.3136(5) 0.0341(17) Uani 1 1 d .
C57 C 0.2591(6) 0.00381(19) 0.3002(5) 0.042(2) Uani 1 1 d .
H57 H 0.2096 -0.0119 0.2802 0.051 Uiso 1 1 calc R
C58 C 0.3542(6) -0.00673(19) 0.3161(5) 0.044(2) Uani 1 1 d .
H58 H 0.3693 -0.0294 0.3066 0.053 Uiso 1 1 calc R
C59 C 0.4281(6) 0.01699(18) 0.3466(5) 0.0393(19) Uani 1 1 d .
H59 H 0.4926 0.0097 0.3583 0.047 Uiso 1 1 calc R
C60 C 0.4086(5) 0.05052(17) 0.3599(5) 0.0313(17) Uani 1 1 d .
C61 C 0.1280(5) 0.04811(19) 0.2967(5) 0.0402(19) Uani 1 1 d .
H61 H 0.1252 0.0704 0.3263 0.048 Uiso 1 1 calc R
C62 C 0.0845(6) 0.0524(2) 0.1930(6) 0.065(3) Uani 1 1 d .
H62A H 0.1239 0.0678 0.1658 0.098 Uiso 1 1 calc R
H62B H 0.0196 0.0613 0.1851 0.098 Uiso 1 1 calc R
H62C H 0.0824 0.0306 0.1623 0.098 Uiso 1 1 calc R
C63 C 0.0673(6) 0.02339(19) 0.3423(6) 0.051(2) Uani 1 1 d .
H63A H 0.0623 0.0019 0.3100 0.077 Uiso 1 1 calc R
H63B H 0.0034 0.0327 0.3387 0.077 Uiso 1 1 calc R
H63C H 0.0983 0.0201 0.4069 0.077 Uiso 1 1 calc R
C64 C 0.4891(5) 0.07574(18) 0.3952(5) 0.0332(17) Uani 1 1 d .
H64 H 0.4602 0.0957 0.4190 0.040 Uiso 1 1 calc R
C65 C 0.5673(5) 0.0620(2) 0.4732(5) 0.047(2) Uani 1 1 d .
H65A H 0.5378 0.0525 0.5213 0.071 Uiso 1 1 calc R
H65B H 0.6106 0.0800 0.4991 0.071 Uiso 1 1 calc R
H65C H 0.6032 0.0445 0.4489 0.071 Uiso 1 1 calc R
C66 C 0.5360(6) 0.0873(2) 0.3148(6) 0.059(2) Uani 1 1 d .
H66A H 0.5592 0.0678 0.2863 0.088 Uiso 1 1 calc R
H66B H 0.5897 0.1022 0.3387 0.088 Uiso 1 1 calc R
H66C H 0.4887 0.0992 0.2688 0.088 Uiso 1 1 calc R
C67 C 0.2047(5) 0.22779(17) 0.3847(5) 0.0280(16) Uani 1 1 d .
C68 C 0.1322(5) 0.23745(19) 0.4366(5) 0.0332(18) Uani 1 1 d .
C69 C 0.1143(5) 0.27229(19) 0.4473(5) 0.0377(19) Uani 1 1 d .
H69 H 0.0682 0.2787 0.4816 0.045 Uiso 1 1 calc R
C70 C 0.1627(5) 0.29741(19) 0.4087(5) 0.0374(18) Uani 1 1 d .
H70 H 0.1482 0.3203 0.4157 0.045 Uiso 1 1 calc R
C71 C 0.2320(5) 0.28823(18) 0.3602(5) 0.0335(18) Uani 1 1 d .
H71 H 0.2645 0.3053 0.3346 0.040 Uiso 1 1 calc R
C72 C 0.2559(5) 0.25428(17) 0.3474(5) 0.0305(17) Uani 1 1 d .
C73 C 0.0798(5) 0.21046(18) 0.4802(5) 0.0340(17) Uani 1 1 d .
H73 H 0.1246 0.1912 0.4968 0.041 Uiso 1 1 calc R
C74 C -0.0082(6) 0.1976(2) 0.4061(5) 0.049(2) Uani 1 1 d .
H74A H -0.0484 0.2166 0.3810 0.073 Uiso 1 1 calc R
H74B H -0.0455 0.1819 0.4348 0.073 Uiso 1 1 calc R
H74C H 0.0147 0.1864 0.3564 0.073 Uiso 1 1 calc R
C75 C 0.0478(5) 0.2217(2) 0.5694(5) 0.044(2) Uani 1 1 d .
H75A H 0.1031 0.2301 0.6138 0.066 Uiso 1 1 calc R
H75B H 0.0200 0.2027 0.5959 0.066 Uiso 1 1 calc R
H75C H 0.0000 0.2395 0.5545 0.066 Uiso 1 1 calc R
C76 C 0.3368(5) 0.24553(18) 0.2978(5) 0.0300(16) Uani 1 1 d .
H76 H 0.3254 0.2224 0.2727 0.036 Uiso 1 1 calc R
C77 C 0.4327(5) 0.2456(2) 0.3689(5) 0.050(2) Uani 1 1 d .
H77A H 0.4452 0.2681 0.3945 0.075 Uiso 1 1 calc R
H77B H 0.4843 0.2390 0.3387 0.075 Uiso 1 1 calc R
H77C H 0.4290 0.2299 0.4184 0.075 Uiso 1 1 calc R
C78 C 0.3433(5) 0.26920(19) 0.2172(5) 0.0414(19) Uani 1 1 d .
H78A H 0.2816 0.2698 0.1739 0.062 Uiso 1 1 calc R
H78B H 0.3925 0.2611 0.1857 0.062 Uiso 1 1 calc R
H78C H 0.3600 0.2917 0.2410 0.062 Uiso 1 1 calc R

loop_
_atom_site_aniso_label
_atom_site_aniso_U_11
_atom_site_aniso_U_22
_atom_site_aniso_U_33
_atom_site_aniso_U_23
_atom_site_aniso_U_13
_atom_site_aniso_U_12
U1 0.02196(14) 0.02757(15) 0.02262(14) -0.00177(12) 0.00352(10) 0.00254(12)
Cl1 0.0334(10) 0.0223(9) 0.0514(11) 0.0144(8) 0.0268(9) 0.0111(8)
P1 0.0227(10) 0.0350(11) 0.0260(10) -0.0031(8) 0.0038(8) 0.0034(8)
P2 0.0287(10) 0.0337(10) 0.0236(10) -0.0002(8) 0.0068(8) -0.0012(8)
P3 0.0221(10) 0.0317(11) 0.0293(10) -0.0019(8) 0.0074(8) 0.0016(8)
N1 0.017(3) 0.043(4) 0.028(3) 0.002(3) 0.012(2) 0.001(3)
N2 0.019(3) 0.037(4) 0.026(3) -0.001(3) 0.009(2) 0.003(2)
O1 0.026(3) 0.043(3) 0.028(3) -0.006(2) 0.000(2) 0.002(2)
O2 0.034(3) 0.032(3) 0.020(2) -0.006(2) 0.008(2) -0.001(2)
O3 0.027(3) 0.032(3) 0.030(3) 0.002(2) 0.011(2) 0.001(2)
C1 0.030(4) 0.022(4) 0.033(4) -0.002(3) 0.010(3) 0.004(3)
C2 0.020(4) 0.044(5) 0.040(4) -0.009(4) 0.004(3) 0.001(3)
C3 0.028(4) 0.062(6) 0.046(5) -0.006(4) 0.006(4) 0.009(4)
C4 0.033(5) 0.033(5) 0.068(6) -0.004(4) 0.025(4) -0.001(3)
C5 0.065(6) 0.036(5) 0.051(5) 0.003(4) 0.034(5) 0.004(4)
C6 0.040(5) 0.043(5) 0.036(5) 0.012(4) 0.016(4) 0.015(4)
C7 0.033(4) 0.038(4) 0.019(4) -0.004(3) 0.000(3) 0.003(3)
C8 0.033(4) 0.041(5) 0.023(4) -0.004(3) 0.002(3) 0.008(3)
C9 0.032(4) 0.051(5) 0.043(5) -0.009(4) -0.006(4) 0.016(4)
C10 0.042(5) 0.046(5) 0.045(5) -0.020(4) 0.009(4) 0.002(4)
C11 0.028(4) 0.039(5) 0.045(5) -0.009(4) 0.001(4) 0.006(3)
C12 0.020(4) 0.042(5) 0.035(4) -0.006(4) -0.004(3) 0.006(3)
C13 0.032(4) 0.049(5) 0.023(4) -0.003(3) 0.004(3) -0.003(3)
C14 0.044(5) 0.050(5) 0.037(5) 0.002(4) 0.008(4) -0.006(4)
C15 0.073(7) 0.043(5) 0.058(6) 0.011(5) 0.024(5) -0.012(5)
C16 0.094(8) 0.081(8) 0.048(6) 0.021(6) 0.023(6) -0.029(6)
C17 0.064(6) 0.085(7) 0.037(5) 0.000(5) 0.012(5) -0.031(6)
C18 0.045(5) 0.060(6) 0.037(5) 0.004(4) 0.005(4) -0.016(4)
C19 0.025(4) 0.036(4) 0.030(4) 0.003(3) 0.001(3) -0.004(3)
C20 0.031(4) 0.050(5) 0.037(5) 0.003(4) 0.002(4) -0.002(4)
C21 0.041(5) 0.053(5) 0.047(5) 0.003(4) -0.002(4) -0.015(4)
C22 0.027(4) 0.060(6) 0.052(5) 0.022(4) 0.018(4) 0.002(4)
C23 0.038(5) 0.055(6) 0.056(5) 0.017(4) 0.020(4) 0.005(4)
C24 0.033(4) 0.052(5) 0.032(4) 0.006(4) 0.008(4) -0.002(4)
C25 0.035(4) 0.029(4) 0.033(4) -0.001(3) -0.003(3) -0.001(3)
C26 0.033(4) 0.045(5) 0.031(4) 0.011(4) -0.007(3) -0.015(4)
C27 0.052(6) 0.056(6) 0.055(6) 0.023(5) -0.017(5) -0.024(5)
C28 0.076(7) 0.033(5) 0.049(6) 0.007(4) -0.029(5) -0.005(5)
C29 0.054(6) 0.046(5) 0.039(5) -0.011(4) -0.012(4) 0.021(4)
C30 0.051(5) 0.039(5) 0.034(4) -0.001(4) 0.000(4) 0.011(4)
C31 0.020(4) 0.032(4) 0.030(4) -0.003(3) 0.001(3) -0.005(3)
C32 0.059(6) 0.046(5) 0.031(5) 0.007(4) 0.000(4) -0.007(4)
C33 0.090(7) 0.044(5) 0.023(4) -0.010(4) 0.007(4) -0.021(5)
C34 0.073(6) 0.033(5) 0.041(5) -0.014(4) 0.014(4) -0.013(4)
C35 0.068(6) 0.042(5) 0.026(4) -0.005(4) 0.020(4) -0.014(4)
C36 0.057(5) 0.040(5) 0.027(4) -0.003(4) 0.006(4) -0.009(4)
C37 0.025(4) 0.028(4) 0.032(4) -0.002(3) -0.001(3) -0.005(3)
C38 0.039(5) 0.032(4) 0.036(4) -0.005(3) 0.011(4) 0.001(3)
C39 0.053(5) 0.039(5) 0.039(5) 0.005(4) 0.015(4) 0.001(4)
C40 0.057(5) 0.032(5) 0.047(5) 0.006(4) 0.011(4) 0.008(4)
C41 0.039(5) 0.041(5) 0.049(5) -0.001(4) 0.015(4) 0.008(4)
C42 0.032(4) 0.039(5) 0.033(4) 0.005(3) 0.015(3) 0.009(3)
C43 0.027(4) 0.034(4) 0.028(4) 0.006(3) 0.004(3) 0.014(3)
C44 0.027(4) 0.040(5) 0.042(5) -0.006(4) 0.013(4) 0.001(3)
C45 0.040(5) 0.054(5) 0.040(5) -0.004(4) 0.017(4) 0.010(4)
C46 0.056(6) 0.058(6) 0.025(4) -0.001(4) 0.009(4) 0.018(5)
C47 0.049(5) 0.050(5) 0.027(4) -0.014(4) -0.008(4) 0.003(4)
C48 0.023(4) 0.044(5) 0.035(4) -0.007(3) -0.002(3) -0.002(3)
C49 0.019(4) 0.035(4) 0.039(4) -0.009(3) 0.009(3) 0.002(3)
C50 0.033(4) 0.040(5) 0.044(5) -0.006(4) 0.013(4) 0.001(4)
C51 0.035(5) 0.040(5) 0.050(5) -0.013(4) -0.006(4) 0.001(4)
C52 0.019(4) 0.048(5) 0.078(7) -0.008(5) -0.006(4) -0.004(4)
C53 0.033(5) 0.045(5) 0.064(6) -0.012(4) 0.014(4) -0.018(4)
C54 0.044(5) 0.045(5) 0.040(5) -0.002(4) 0.015(4) -0.005(4)
C55 0.039(4) 0.022(4) 0.027(4) -0.001(3) 0.011(3) 0.002(3)
C56 0.044(5) 0.030(4) 0.029(4) -0.007(3) 0.008(3) -0.001(4)
C57 0.045(5) 0.035(5) 0.041(5) -0.013(4) -0.001(4) -0.004(4)
C58 0.056(6) 0.025(4) 0.052(5) -0.007(4) 0.013(4) 0.009(4)
C59 0.041(5) 0.037(5) 0.043(5) 0.004(4) 0.015(4) 0.015(4)
C60 0.043(5) 0.026(4) 0.027(4) -0.003(3) 0.011(3) 0.003(3)
C61 0.036(5) 0.033(4) 0.047(5) -0.009(4) 0.000(4) -0.002(4)
C62 0.047(6) 0.079(7) 0.061(6) -0.002(5) -0.008(5) 0.012(5)
C63 0.049(5) 0.037(5) 0.067(6) -0.014(4) 0.012(5) -0.003(4)
C64 0.024(4) 0.036(4) 0.039(4) -0.002(3) 0.005(3) 0.009(3)
C65 0.038(5) 0.052(5) 0.053(5) -0.008(4) 0.014(4) 0.001(4)
C66 0.042(5) 0.062(6) 0.071(6) 0.020(5) 0.008(5) -0.004(4)
C67 0.024(4) 0.029(4) 0.027(4) -0.006(3) -0.004(3) 0.008(3)
C68 0.022(4) 0.043(5) 0.032(4) -0.009(3) -0.002(3) 0.007(3)
C69 0.028(4) 0.045(5) 0.041(5) -0.008(4) 0.010(4) 0.013(4)
C70 0.033(4) 0.035(4) 0.041(5) -0.003(4) 0.000(4) 0.009(4)
C71 0.028(4) 0.035(4) 0.037(4) 0.006(3) 0.004(3) 0.000(3)
C72 0.030(4) 0.024(4) 0.035(4) -0.001(3) 0.001(3) 0.002(3)
C73 0.031(4) 0.030(4) 0.043(5) -0.002(3) 0.012(4) 0.006(3)
C74 0.054(5) 0.052(5) 0.047(5) -0.006(4) 0.026(4) -0.003(4)
C75 0.043(5) 0.051(5) 0.043(5) 0.003(4) 0.021(4) 0.021(4)
C76 0.023(4) 0.033(4) 0.033(4) -0.006(3) 0.006(3) -0.002(3)
C77 0.038(5) 0.075(6) 0.037(5) -0.002(4) 0.008(4) 0.010(4)
C78 0.039(5) 0.039(5) 0.044(5) -0.002(4) 0.006(4) -0.009(4)

loop_
_atom_type_symbol
_atom_type_description
_atom_type_scat_dispersion_real
_atom_type_scat_dispersion_imag
_atom_type_scat_source
C C 0.0033 0.0016 'International Tables Vol C Tables 4.2.6.8 and 6.1.1.4'
H H 0.0000 0.0000 'International Tables Vol C Tables 4.2.6.8 and 6.1.1.4'
N N 0.0061 0.0033 'International Tables Vol C Tables 4.2.6.8 and 6.1.1.4'
O O 0.0106 0.0060 'International Tables Vol C Tables 4.2.6.8 and 6.1.1.4'
P P 0.1023 0.0942 'International Tables Vol C Tables 4.2.6.8 and 6.1.1.4'
U U -9.6767 9.6646 'International Tables Vol C Tables 4.2.6.8 and 6.1.1.4'
Cl Cl 0.1484 0.1585 'International Tables Vol C Tables 4.2.6.8 and 6.1.1.4'

loop_
_geom_angle_atom_site_label_1
_geom_angle_atom_site_label_2
_geom_angle_atom_site_label_3
_geom_angle
N2 U1 N1 177.0(2)
N2 U1 O1 86.22(18)
N1 U1 O1 90.99(19)
N2 U1 O3 94.07(18)
N1 U1 O3 86.79(18)
O1 U1 O3 84.25(15)
N2 U1 O2 91.62(18)
N1 U1 O2 87.64(18)
O1 U1 O2 98.24(15)
O3 U1 O2 173.93(14)
N2 U1 Cl1 88.84(15)
N1 U1 Cl1 94.01(16)
O1 U1 Cl1 173.77(11)
O3 U1 Cl1 92.33(11)
O2 U1 Cl1 85.67(11)
O1 P1 C7 113.3(3)
O1 P1 C1 110.6(3)
C7 P1 C1 108.3(3)
O1 P1 C13 111.9(3)
C7 P1 C13 106.6(3)
C1 P1 C13 105.9(3)
O2 P2 C25 113.7(3)
O2 P2 C31 113.1(3)
C25 P2 C31 106.6(3)
O2 P2 C19 109.8(3)
C25 P2 C19 105.9(3)
C31 P2 C19 107.3(3)
O3 P3 C43 111.0(3)
O3 P3 C49 110.8(3)
C43 P3 C49 109.8(3)
O3 P3 C37 112.6(3)
C43 P3 C37 105.4(3)
C49 P3 C37 107.1(3)
C55 N1 U1 178.6(5)
C67 N2 U1 177.9(5)
P1 O1 U1 168.6(3)
P2 O2 U1 158.3(3)
P3 O3 U1 167.8(3)
C2 C1 C6 119.2(6)
C2 C1 P1 122.1(5)
C6 C1 P1 118.8(5)
C3 C2 C1 120.5(7)
C4 C3 C2 121.1(7)
C3 C4 C5 119.2(7)
C4 C5 C6 121.3(7)
C5 C6 C1 118.6(7)
C12 C7 C8 118.8(6)
C12 C7 P1 122.4(5)
C8 C7 P1 118.7(5)
C9 C8 C7 119.5(7)
C8 C9 C10 121.3(7)
C9 C10 C11 120.6(7)
C12 C11 C10 118.1(7)
C11 C12 C7 121.6(6)
C14 C13 C18 119.6(7)
C14 C13 P1 118.3(5)
C18 C13 P1 121.9(6)
C15 C14 C13 120.2(8)
C14 C15 C16 119.9(8)
C17 C16 C15 120.2(8)
C16 C17 C18 119.7(9)
C17 C18 C13 120.3(8)
C20 C19 C24 118.0(7)
C20 C19 P2 118.9(6)
C24 C19 P2 123.0(6)
C21 C20 C19 121.4(8)
C22 C21 C20 120.5(8)
C21 C22 C23 119.3(7)
C24 C23 C22 120.0(8)
C23 C24 C19 120.8(7)
C26 C25 C30 119.0(7)
C26 C25 P2 123.6(6)
C30 C25 P2 117.5(6)
C25 C26 C27 122.0(8)
C26 C27 C28 119.6(8)
C29 C28 C27 119.4(8)
C30 C29 C28 120.6(8)
C29 C30 C25 119.3(8)
C36 C31 C32 119.3(7)
C36 C31 P2 119.4(5)
C32 C31 P2 121.2(6)
C33 C32 C31 119.4(7)
C34 C33 C32 120.7(7)
C33 C34 C35 120.3(7)
C34 C35 C36 119.7(7)
C31 C36 C35 120.6(7)
C42 C37 C38 119.8(6)
C42 C37 P3 118.1(5)
C38 C37 P3 122.1(5)
C39 C38 C37 119.6(7)
C40 C39 C38 119.4(7)
C39 C40 C41 120.6(7)
C42 C41 C40 120.3(7)
C41 C42 C37 120.2(7)
C44 C43 C48 119.5(7)
C44 C43 P3 124.3(6)
C48 C43 P3 116.1(5)
C45 C44 C43 121.8(7)
C44 C45 C46 119.9(7)
C45 C46 C47 119.3(7)
C46 C47 C48 120.7(7)
C43 C48 C47 118.6(7)
C50 C49 C54 119.3(7)
C50 C49 P3 118.3(5)
C54 C49 P3 122.3(6)
C49 C50 C51 120.0(7)
C52 C51 C50 120.5(8)
C53 C52 C51 119.3(7)
C54 C53 C52 120.9(8)
C53 C54 C49 119.9(7)
N1 C55 C60 120.6(6)
N1 C55 C56 120.4(6)
C60 C55 C56 119.0(6)
C57 C56 C55 119.2(7)
C57 C56 C61 119.5(7)
C55 C56 C61 121.3(6)
C58 C57 C56 121.3(7)
C57 C58 C59 119.1(7)
C60 C59 C58 122.0(7)
C59 C60 C55 119.3(7)
C59 C60 C64 121.5(7)
C55 C60 C64 119.2(6)
C62 C61 C56 111.6(7)
C62 C61 C63 111.0(7)
C56 C61 C63 112.1(6)
C65 C64 C60 113.4(6)
C65 C64 C66 108.8(6)
C60 C64 C66 110.2(6)
N2 C67 C72 121.8(6)
N2 C67 C68 119.8(6)
C72 C67 C68 118.3(6)
C69 C68 C67 118.5(7)
C69 C68 C73 121.6(6)
C67 C68 C73 119.9(6)
C70 C69 C68 122.3(7)
C71 C70 C69 119.1(7)
C70 C71 C72 122.6(7)
C71 C72 C67 119.1(6)
C71 C72 C76 120.6(6)
C67 C72 C76 120.3(6)
C68 C73 C75 114.4(6)
C68 C73 C74 108.9(6)
C75 C73 C74 110.8(6)
C72 C76 C78 113.9(6)
C72 C76 C77 108.7(6)
C78 C76 C77 109.8(6)

loop_
_geom_bond_atom_site_label_1
_geom_bond_atom_site_label_2
_geom_bond_distance
U1 N2 1.969(5)
U1 N1 1.975(6)
U1 O1 2.424(4)
U1 O3 2.427(4)
U1 O2 2.431(4)
U1 Cl1 2.864(2)
P1 O1 1.506(5)
P1 C7 1.782(7)
P1 C1 1.794(7)
P1 C13 1.799(7)
P2 O2 1.494(4)
P2 C25 1.783(7)
P2 C31 1.793(7)
P2 C19 1.799(7)
P3 O3 1.493(4)
P3 C43 1.796(7)
P3 C49 1.799(7)
P3 C37 1.802(7)
N1 C55 1.412(8)
N2 C67 1.387(8)
C1 C2 1.389(9)
C1 C6 1.404(9)
C2 C3 1.388(10)
C3 C4 1.357(11)
C4 C5 1.387(11)
C5 C6 1.401(10)
C7 C12 1.397(9)
C7 C8 1.402(9)
C8 C9 1.374(9)
C9 C10 1.377(10)
C10 C11 1.400(9)
C11 C12 1.390(9)
C13 C14 1.382(10)
C13 C18 1.386(10)
C14 C15 1.361(10)
C15 C16 1.404(12)
C16 C17 1.360(12)
C17 C18 1.380(11)
C19 C20 1.377(9)
C19 C24 1.396(10)
C20 C21 1.376(10)
C21 C22 1.366(11)
C22 C23 1.395(11)
C23 C24 1.374(10)
C25 C26 1.363(9)
C25 C30 1.420(10)
C26 C27 1.381(10)
C27 C28 1.394(12)
C28 C29 1.391(11)
C29 C30 1.390(10)
C31 C36 1.366(9)
C31 C32 1.389(9)
C32 C33 1.384(10)
C33 C34 1.360(10)
C34 C35 1.360(10)
C35 C36 1.391(10)
C37 C42 1.388(9)
C37 C38 1.393(9)
C38 C39 1.392(10)
C39 C40 1.375(10)
C40 C41 1.387(10)
C41 C42 1.358(9)
C43 C44 1.379(9)
C43 C48 1.387(9)
C44 C45 1.353(10)
C45 C46 1.379(10)
C46 C47 1.388(10)
C47 C48 1.394(9)
C49 C50 1.379(10)
C49 C54 1.403(9)
C50 C51 1.390(9)
C51 C52 1.383(10)
C52 C53 1.377(11)
C53 C54 1.373(10)
C55 C60 1.414(9)
C55 C56 1.420(9)
C56 C57 1.393(9)
C56 C61 1.528(10)
C57 C58 1.371(10)
C58 C59 1.396(10)
C59 C60 1.366(9)
C60 C64 1.510(9)
C61 C62 1.517(10)
C61 C63 1.531(10)
C64 C65 1.507(9)
C64 C66 1.529(10)
C67 C72 1.434(9)
C67 C68 1.440(9)
C68 C69 1.405(10)
C68 C73 1.504(10)
C69 C70 1.382(10)
C70 C71 1.365(9)
C71 C72 1.396(9)
C72 C76 1.506(9)
C73 C75 1.527(9)
C73 C74 1.546(10)
C76 C78 1.516(9)
C76 C77 1.518(9)

loop_
_platon_squeeze_void_nr
_platon_squeeze_void_average_x
_platon_squeeze_void_average_y
_platon_squeeze_void_average_z
_platon_squeeze_void_volume
_platon_squeeze_void_count_electrons
_platon_squeeze_void_content
1 -0.011 0.000 0.000 778 248 toluene
2 0.035 0.500 0.500 778 247 toluene
